data_7001839
loop_
_publ_author_name
'Willans, Charlotte E.'
'French, Sara'
'Barbour, Leonard J.'
'Gertenbach, Jan-Andr\'e'
'Junk, Peter C.'
'Lloyd, Gareth O.'
'Steed, Jonathan W.'

_publ_section_title
;
 A catenated imidazole-based coordination polymer exhibiting
 significant CO2 sorption at low pressure
;
_journal_issue 33
_journal_name_full 'Dalton Transactions'
_journal_page_first 6480
_journal_page_last 6482
_journal_paper_doi 10.1039/b911265k
_journal_year 2009
_chemical_formula_moiety 'C48 H60 Cl6 Co3 N12'
_chemical_formula_sum 'C48 H60 Cl6 Co3 N12'
_chemical_formula_weight 1194.57
_chemical_name_systematic
;
?
;
_space_group_IT_number 46
_symmetry_cell_setting orthorhombic
_symmetry_space_group_name_Hall 'I 2 -2a'
_symmetry_space_group_name_H-M 'I m a 2'
_atom_sites_solution_hydrogens geom
_atom_sites_solution_primary direct
_atom_sites_solution_secondary difmap
_audit_creation_method SHELXL-97
_cell_angle_alpha 90.00
_cell_angle_beta 90.00
_cell_angle_gamma 90.00
_cell_formula_units_Z 4
_cell_length_a 40.116(4)
_cell_length_b 15.0126(13)
_cell_length_c 11.1975(9)
_cell_measurement_reflns_used 2003
_cell_measurement_temperature 120(2)
_cell_measurement_theta_max 32.989
_cell_measurement_theta_min 2.269
_cell_volume 6743.6(10)
_computing_cell_refinement Saint
_computing_data_collection Smart
_computing_data_reduction Saint
_computing_molecular_graphics Xseed
_computing_publication_material Xseed
_computing_structure_refinement 'SHELXL-97 (Sheldrick, 1997)'
_computing_structure_solution 'SHELXS-97 (Sheldrick, 1990)'
_diffrn_ambient_temperature 120(2)
_diffrn_measured_fraction_theta_full 0.999
_diffrn_measured_fraction_theta_max 0.999
_diffrn_measurement_device_type Smart-6K
_diffrn_radiation_monochromator graphite
_diffrn_radiation_source 'fine-focus sealed tube'
_diffrn_radiation_type MoK\a
_diffrn_radiation_wavelength 0.71073
_diffrn_reflns_av_R_equivalents 0.0934
_diffrn_reflns_av_sigmaI/netI 0.1038
_diffrn_reflns_limit_h_max 46
_diffrn_reflns_limit_h_min -47
_diffrn_reflns_limit_k_max 17
_diffrn_reflns_limit_k_min -17
_diffrn_reflns_limit_l_max 13
_diffrn_reflns_limit_l_min -13
_diffrn_reflns_number 20034
_diffrn_reflns_theta_full 25.00
_diffrn_reflns_theta_max 25.00
_diffrn_reflns_theta_min 1.02
_diffrn_standards_number 0
_exptl_absorpt_coefficient_mu 1.004
_exptl_absorpt_correction_T_max 0.9610
_exptl_absorpt_correction_T_min 0.8412
_exptl_absorpt_correction_type multi-scan
_exptl_absorpt_process_details SADABS
_exptl_crystal_colour Blue
_exptl_crystal_density_diffrn 1.177
_exptl_crystal_density_method 'not measured'
_exptl_crystal_description Needle
_exptl_crystal_F_000 2906
_exptl_crystal_size_max 0.14
_exptl_crystal_size_mid 0.05
_exptl_crystal_size_min 0.04
_platon_squeeze_details
;
;
_refine_diff_density_max 0.759
_refine_diff_density_min -0.493
_refine_diff_density_rms 0.094
_refine_ls_abs_structure_details 'Flack H D (1983), Acta Cryst. A39, 876-881'
_refine_ls_abs_structure_Flack 0.04(2)
_refine_ls_extinction_method none
_refine_ls_goodness_of_fit_ref 0.942
_refine_ls_hydrogen_treatment constr
_refine_ls_matrix_type full
_refine_ls_number_parameters 316
_refine_ls_number_reflns 6029
_refine_ls_number_restraints 1
_refine_ls_restrained_S_all 0.942
_refine_ls_R_factor_all 0.0735
_refine_ls_R_factor_gt 0.0551
_refine_ls_shift/su_max 0.001
_refine_ls_shift/su_mean 0.000
_refine_ls_structure_factor_coef Fsqd
_refine_ls_weighting_details 'calc w=1/[\s^2^(Fo^2^)+(0.0686P)^2^+0.0000P] where P=(Fo^2^+2Fc^2^)/3'
_refine_ls_weighting_scheme calc
_refine_ls_wR_factor_gt 0.1228
_refine_ls_wR_factor_ref 0.1308
_reflns_number_gt 4640
_reflns_number_total 6029
_reflns_threshold_expression >2sigma(I)
_cod_data_source_file b911265k.txt
_cod_data_source_block z:\xraydata\sarafr~1\08srv1~1\work\squeeze\squf
_cod_depositor_comments
;
The following automatic conversions were performed:
'_symmetry_cell_setting' value 'Orthorhombic' changed to 'orthorhombic'
according to '/home/saulius/struct/CIF-dictionaries/cif_core.dic'
dictionary named 'cif_core.dic' version 2.4.1 from 2010-06-29.

Automatic conversion script
Id: cif_fix_enum 1527 2010-12-29 10:47:43Z saulius 
;
_cod_original_sg_symbol_H-M Ima2
_cod_database_code 7001839

loop_
_symmetry_equiv_pos_as_xyz
'x, y, z'
'-x, -y, z'
'-x+1/2, y, z'
'x+1/2, -y, z'
'x+1/2, y+1/2, z+1/2'
'-x+1/2, -y+1/2, z+1/2'
'-x+1, y+1/2, z+1/2'
'x+1, -y+1/2, z+1/2'

loop_
_atom_site_label
_atom_site_type_symbol
_atom_site_fract_x
_atom_site_fract_y
_atom_site_fract_z
_atom_site_U_iso_or_equiv
_atom_site_adp_type
_atom_site_occupancy
_atom_site_symmetry_multiplicity
_atom_site_calc_flag
_atom_site_refinement_flags
_atom_site_disorder_assembly
_atom_site_disorder_group
Co1 Co 0.941218(18) 0.37155(5) 0.48583(7) 0.01533(18) Uani 1 1 d . . .
Co2 Co 0.7500 -0.19039(8) -0.04875(8) 0.0201(3) Uani 1 2 d S . .
Cl1 Cl 0.90249(4) 0.45573(10) 0.57469(14) 0.0264(4) Uani 1 1 d . . .
Cl2 Cl 0.95812(4) 0.41757(10) 0.30307(12) 0.0246(3) Uani 1 1 d . . .
Cl3 Cl 0.7500 -0.33789(15) -0.08518(19) 0.0262(5) Uani 1 2 d S . .
Cl4 Cl 0.7500 -0.10256(18) -0.2088(2) 0.0413(6) Uani 1 2 d S . .
N1 N 0.78983(13) -0.1658(4) 0.0533(4) 0.0242(12) Uani 1 1 d . . .
N2 N 0.82373(11) -0.1768(3) 0.2084(4) 0.0126(10) Uani 1 1 d . . .
N3 N 0.97763(11) -0.1775(3) 0.2117(4) 0.0139(10) Uani 1 1 d . . .
N4 N 1.01612(12) -0.1417(3) 0.0802(4) 0.0191(11) Uani 1 1 d . . .
N5 N 0.90974(11) 0.1070(3) 0.4804(5) 0.0175(10) Uani 1 1 d . . .
N6 N 0.92376(11) 0.2484(3) 0.4573(4) 0.0198(11) Uani 1 1 d . . .
C1 C 0.79594(14) -0.2081(4) 0.1564(5) 0.0179(13) Uani 1 1 d . . .
H1 H 0.7824 -0.2541 0.1885 0.021 Uiso 1 1 calc R . .
C2 C 0.81546(17) -0.1035(5) 0.0404(6) 0.0302(16) Uani 1 1 d . . .
H2 H 0.8176 -0.0622 -0.0234 0.036 Uiso 1 1 calc R . .
C3 C 0.83659(16) -0.1114(4) 0.1330(5) 0.0287(16) Uani 1 1 d . . .
H3 H 0.8566 -0.0785 0.1449 0.034 Uiso 1 1 calc R . .
C4 C 0.83600(14) -0.2087(4) 0.3249(5) 0.0166(13) Uani 1 1 d . . .
H4A H 0.8382 -0.2743 0.3226 0.020 Uiso 1 1 calc R . .
H4B H 0.8195 -0.1935 0.3875 0.020 Uiso 1 1 calc R . .
C5 C 0.86926(13) -0.1681(4) 0.3569(5) 0.0138(12) Uani 1 1 d . . .
C6 C 0.89946(13) -0.2118(4) 0.3185(5) 0.0140(12) Uani 1 1 d . . .
C7 C 0.92979(14) -0.1759(4) 0.3537(5) 0.0149(12) Uani 1 1 d . . .
C8 C 0.93170(14) -0.0980(4) 0.4248(5) 0.0148(12) Uani 1 1 d . . .
C9 C 0.90194(13) -0.0568(3) 0.4598(5) 0.0136(12) Uani 1 1 d . . .
C10 C 0.87097(14) -0.0899(4) 0.4257(5) 0.0140(12) Uani 1 1 d . . .
C11 C 0.89730(16) -0.2930(4) 0.2439(5) 0.0211(14) Uani 1 1 d . . .
H11A H 0.9164 -0.2946 0.1881 0.025 Uiso 1 1 calc R . .
H11B H 0.8766 -0.2911 0.1959 0.025 Uiso 1 1 calc R . .
C12 C 0.89742(16) -0.3784(4) 0.3213(6) 0.0268(15) Uani 1 1 d . . .
H12A H 0.8951 -0.4307 0.2696 0.040 Uiso 1 1 calc R . .
H12B H 0.8788 -0.3764 0.3777 0.040 Uiso 1 1 calc R . .
H12C H 0.9184 -0.3822 0.3655 0.040 Uiso 1 1 calc R . .
C13 C 0.96196(14) -0.2213(4) 0.3172(5) 0.0195(13) Uani 1 1 d . . .
H13A H 0.9778 -0.2200 0.3851 0.023 Uiso 1 1 calc R . .
H13B H 0.9573 -0.2845 0.2979 0.023 Uiso 1 1 calc R . .
C14 C 0.96176(14) -0.1331(4) 0.1212(5) 0.0185(13) Uani 1 1 d . . .
H14 H 0.9386 -0.1206 0.1167 0.022 Uiso 1 1 calc R . .
C15 C 0.98503(14) -0.1100(4) 0.0395(5) 0.0181(13) Uani 1 1 d . . .
H15 H 0.9811 -0.0782 -0.0324 0.022 Uiso 1 1 calc R . .
C16 C 1.00967(14) -0.1820(4) 0.1843(5) 0.0179(12) Uani 1 1 d . . .
H16 H 1.0260 -0.2103 0.2325 0.022 Uiso 1 1 calc R . .
C17 C 0.96471(13) -0.0624(4) 0.4629(5) 0.0166(12) Uani 1 1 d . . .
H17A H 0.9630 0.0028 0.4745 0.020 Uiso 1 1 calc R . .
H17B H 0.9814 -0.0738 0.3994 0.020 Uiso 1 1 calc R . .
C18 C 0.97649(15) -0.1065(4) 0.5807(5) 0.0228(14) Uani 1 1 d . . .
H18A H 0.9981 -0.0817 0.6039 0.034 Uiso 1 1 calc R . .
H18B H 0.9786 -0.1709 0.5688 0.034 Uiso 1 1 calc R . .
H18C H 0.9601 -0.0948 0.6438 0.034 Uiso 1 1 calc R . .
C19 C 0.90374(15) 0.0223(3) 0.5422(5) 0.0172(13) Uani 1 1 d . . .
H19A H 0.8825 0.0267 0.5871 0.021 Uiso 1 1 calc R . .
H19B H 0.9218 0.0124 0.6008 0.021 Uiso 1 1 calc R . .
C20 C 0.89912(17) 0.1319(4) 0.3672(5) 0.0273(15) Uani 1 1 d . . .
H20 H 0.8882 0.0956 0.3097 0.033 Uiso 1 1 calc R . .
C21 C 0.90758(17) 0.2193(4) 0.3558(6) 0.0295(16) Uani 1 1 d . . .
H21 H 0.9030 0.2551 0.2878 0.035 Uiso 1 1 calc R . .
C22 C 0.92463(14) 0.1794(4) 0.5290(5) 0.0199(14) Uani 1 1 d . . .
H22 H 0.9345 0.1801 0.6061 0.024 Uiso 1 1 calc R . .
C23 C 0.83869(13) -0.0416(4) 0.4604(5) 0.0186(13) Uani 1 1 d . . .
H23A H 0.8216 -0.0524 0.3983 0.022 Uiso 1 1 calc R . .
H23B H 0.8429 0.0233 0.4640 0.022 Uiso 1 1 calc R . .
C24 C 0.82506(16) -0.0740(5) 0.5842(6) 0.0310(16) Uani 1 1 d . . .
H24A H 0.8049 -0.0403 0.6045 0.047 Uiso 1 1 calc R . .
H24B H 0.8421 -0.0644 0.6457 0.047 Uiso 1 1 calc R . .
H24C H 0.8197 -0.1376 0.5797 0.047 Uiso 1 1 calc R . .

loop_
_atom_site_aniso_label
_atom_site_aniso_U_11
_atom_site_aniso_U_22
_atom_site_aniso_U_33
_atom_site_aniso_U_23
_atom_site_aniso_U_13
_atom_site_aniso_U_12
Co1 0.0138(4) 0.0163(3) 0.0159(3) 0.0002(4) -0.0013(3) 0.0016(3)
Co2 0.0110(6) 0.0349(6) 0.0143(6) -0.0006(5) 0.000 0.000
Cl1 0.0251(9) 0.0236(7) 0.0306(8) -0.0014(7) 0.0070(7) 0.0077(7)
Cl2 0.0243(8) 0.0334(8) 0.0163(7) 0.0029(7) 0.0019(6) -0.0028(7)
Cl3 0.0145(11) 0.0287(11) 0.0353(12) 0.0041(10) 0.000 0.000
Cl4 0.0378(15) 0.0547(16) 0.0314(13) 0.0045(13) 0.000 0.000
N1 0.023(3) 0.034(3) 0.016(3) 0.005(2) 0.003(2) 0.004(2)
N2 0.009(2) 0.020(2) 0.010(2) -0.003(2) -0.0043(17) -0.004(2)
N3 0.012(3) 0.019(2) 0.011(2) 0.001(2) 0.0068(18) 0.001(2)
N4 0.020(3) 0.019(2) 0.018(2) 0.003(2) 0.003(2) 0.001(2)
N5 0.015(2) 0.018(2) 0.020(2) 0.004(2) 0.000(2) -0.0027(19)
N6 0.016(3) 0.026(3) 0.017(3) -0.001(2) -0.006(2) -0.004(2)
C1 0.008(3) 0.028(3) 0.018(3) 0.001(3) 0.001(2) -0.002(3)
C2 0.023(4) 0.043(4) 0.024(3) 0.007(3) -0.005(3) -0.002(3)
C3 0.023(4) 0.041(4) 0.022(3) 0.008(3) -0.004(3) -0.019(3)
C4 0.011(3) 0.018(3) 0.021(3) 0.000(3) -0.002(2) -0.005(3)
C5 0.003(3) 0.024(3) 0.014(3) 0.001(3) 0.002(2) 0.000(2)
C6 0.009(3) 0.016(3) 0.018(3) 0.004(2) 0.006(2) 0.005(2)
C7 0.018(3) 0.013(3) 0.013(3) 0.000(2) -0.001(2) 0.001(2)
C8 0.016(3) 0.017(3) 0.012(3) 0.008(2) -0.006(2) -0.004(2)
C9 0.013(3) 0.011(3) 0.017(3) -0.004(2) -0.005(2) -0.003(2)
C10 0.012(3) 0.013(3) 0.017(3) -0.008(2) 0.002(2) 0.000(2)
C11 0.026(4) 0.021(3) 0.017(3) -0.004(3) 0.001(2) -0.008(3)
C12 0.022(4) 0.018(3) 0.041(4) -0.005(3) 0.002(3) 0.004(3)
C13 0.017(3) 0.016(3) 0.025(3) 0.005(3) 0.003(3) -0.005(3)
C14 0.008(3) 0.021(3) 0.026(3) 0.005(3) -0.003(2) 0.004(3)
C15 0.010(3) 0.020(3) 0.025(3) 0.003(3) 0.002(2) 0.008(2)
C16 0.016(3) 0.020(3) 0.018(3) 0.003(3) 0.000(3) 0.005(3)
C17 0.011(3) 0.025(3) 0.014(3) 0.004(2) -0.001(2) -0.001(2)
C18 0.019(3) 0.033(4) 0.016(3) 0.004(3) -0.011(3) -0.004(3)
C19 0.021(3) 0.017(3) 0.013(3) -0.001(2) 0.001(2) -0.004(3)
C20 0.039(4) 0.026(3) 0.017(3) 0.003(3) -0.006(3) -0.010(3)
C21 0.039(4) 0.031(3) 0.019(3) -0.001(3) -0.004(3) -0.006(3)
C22 0.013(3) 0.025(3) 0.022(3) -0.002(3) -0.001(2) 0.005(3)
C23 0.011(3) 0.019(3) 0.026(3) 0.001(3) 0.003(2) -0.001(2)
C24 0.017(4) 0.043(4) 0.033(4) -0.002(3) 0.009(3) 0.000(3)

loop_
_atom_type_symbol
_atom_type_description
_atom_type_scat_dispersion_real
_atom_type_scat_dispersion_imag
_atom_type_scat_source
C C 0.0033 0.0016 'International Tables Vol C Tables 4.2.6.8 and 6.1.1.4'
H H 0.0000 0.0000 'International Tables Vol C Tables 4.2.6.8 and 6.1.1.4'
N N 0.0061 0.0033 'International Tables Vol C Tables 4.2.6.8 and 6.1.1.4'
O O 0.0106 0.0060 'International Tables Vol C Tables 4.2.6.8 and 6.1.1.4'
Cl Cl 0.1484 0.1585 'International Tables Vol C Tables 4.2.6.8 and 6.1.1.4'
Co Co 0.3494 0.9721 'International Tables Vol C Tables 4.2.6.8 and 6.1.1.4'

loop_
_geom_angle_atom_site_label_1
_geom_angle_atom_site_label_2
_geom_angle_atom_site_label_3
_geom_angle
_geom_angle_site_symmetry_1
_geom_angle_site_symmetry_3
_geom_angle_publ_flag
N6 Co1 N4 106.79(19) . 7_655 ?
N6 Co1 Cl1 110.47(14) . . ?
N4 Co1 Cl1 114.29(14) 7_655 . ?
N6 Co1 Cl2 104.01(14) . . ?
N4 Co1 Cl2 104.41(14) 7_655 . ?
Cl1 Co1 Cl2 115.97(6) . . ?
N1 Co2 N1 106.2(3) . 3_655 ?
N1 Co2 Cl4 110.53(15) . . ?
N1 Co2 Cl4 110.53(15) 3_655 . ?
N1 Co2 Cl3 106.58(16) . . ?
N1 Co2 Cl3 106.58(16) 3_655 . ?
Cl4 Co2 Cl3 115.90(10) . . ?
C1 N1 C2 105.7(5) . . ?
C1 N1 Co2 123.4(4) . . ?
C2 N1 Co2 130.8(4) . . ?
C1 N2 C3 106.9(5) . . ?
C1 N2 C4 123.2(5) . . ?
C3 N2 C4 129.9(5) . . ?
C16 N3 C14 107.7(5) . . ?
C16 N3 C13 124.8(5) . . ?
C14 N3 C13 127.2(5) . . ?
C16 N4 C15 105.2(5) . . ?
C16 N4 Co1 131.5(4) . 7_644 ?
C15 N4 Co1 123.2(4) . 7_644 ?
C22 N5 C20 106.6(5) . . ?
C22 N5 C19 125.3(5) . . ?
C20 N5 C19 127.9(5) . . ?
C22 N6 C21 105.5(5) . . ?
C22 N6 Co1 128.5(4) . . ?
C21 N6 Co1 126.0(4) . . ?
N1 C1 N2 111.1(5) . . ?
N1 C1 H1 124.4 . . ?
N2 C1 H1 124.4 . . ?
C3 C2 N1 109.0(6) . . ?
C3 C2 H2 125.5 . . ?
N1 C2 H2 125.5 . . ?
C2 C3 N2 107.2(6) . . ?
C2 C3 H3 126.4 . . ?
N2 C3 H3 126.4 . . ?
N2 C4 C5 112.0(4) . . ?
N2 C4 H4A 109.2 . . ?
C5 C4 H4A 109.2 . . ?
N2 C4 H4B 109.2 . . ?
C5 C4 H4B 109.2 . . ?
H4A C4 H4B 107.9 . . ?
C10 C5 C6 120.1(5) . . ?
C10 C5 C4 120.6(5) . . ?
C6 C5 C4 119.2(5) . . ?
C7 C6 C5 118.4(5) . . ?
C7 C6 C11 122.1(5) . . ?
C5 C6 C11 119.5(5) . . ?
C6 C7 C8 121.8(5) . . ?
C6 C7 C13 119.7(5) . . ?
C8 C7 C13 118.5(5) . . ?
C9 C8 C7 118.4(5) . . ?
C9 C8 C17 121.3(5) . . ?
C7 C8 C17 120.3(5) . . ?
C10 C9 C8 121.7(5) . . ?
C10 C9 C19 119.5(5) . . ?
C8 C9 C19 118.6(5) . . ?
C9 C10 C5 119.5(5) . . ?
C9 C10 C23 121.0(5) . . ?
C5 C10 C23 119.5(5) . . ?
C6 C11 C12 111.5(5) . . ?
C6 C11 H11A 109.3 . . ?
C12 C11 H11A 109.3 . . ?
C6 C11 H11B 109.3 . . ?
C12 C11 H11B 109.3 . . ?
H11A C11 H11B 108.0 . . ?
C11 C12 H12A 109.5 . . ?
C11 C12 H12B 109.5 . . ?
H12A C12 H12B 109.5 . . ?
C11 C12 H12C 109.5 . . ?
H12A C12 H12C 109.5 . . ?
H12B C12 H12C 109.5 . . ?
N3 C13 C7 112.0(4) . . ?
N3 C13 H13A 109.2 . . ?
C7 C13 H13A 109.2 . . ?
N3 C13 H13B 109.2 . . ?
C7 C13 H13B 109.2 . . ?
H13A C13 H13B 107.9 . . ?
C15 C14 N3 107.7(5) . . ?
C15 C14 H14 126.1 . . ?
N3 C14 H14 126.1 . . ?
C14 C15 N4 107.8(5) . . ?
C14 C15 H15 126.1 . . ?
N4 C15 H15 126.1 . . ?
N3 C16 N4 111.5(5) . . ?
N3 C16 H16 124.3 . . ?
N4 C16 H16 124.3 . . ?
C8 C17 C18 111.2(4) . . ?
C8 C17 H17A 109.4 . . ?
C18 C17 H17A 109.4 . . ?
C8 C17 H17B 109.4 . . ?
C18 C17 H17B 109.4 . . ?
H17A C17 H17B 108.0 . . ?
C17 C18 H18A 109.5 . . ?
C17 C18 H18B 109.5 . . ?
H18A C18 H18B 109.5 . . ?
C17 C18 H18C 109.5 . . ?
H18A C18 H18C 109.5 . . ?
H18B C18 H18C 109.5 . . ?
N5 C19 C9 113.7(5) . . ?
N5 C19 H19A 108.8 . . ?
C9 C19 H19A 108.8 . . ?
N5 C19 H19B 108.8 . . ?
C9 C19 H19B 108.8 . . ?
H19A C19 H19B 107.7 . . ?
C21 C20 N5 105.6(5) . . ?
C21 C20 H20 127.2 . . ?
N5 C20 H20 127.2 . . ?
C20 C21 N6 110.2(6) . . ?
C20 C21 H21 124.9 . . ?
N6 C21 H21 124.9 . . ?
N6 C22 N5 112.1(5) . . ?
N6 C22 H22 123.9 . . ?
N5 C22 H22 123.9 . . ?
C10 C23 C24 111.9(5) . . ?
C10 C23 H23A 109.2 . . ?
C24 C23 H23A 109.2 . . ?
C10 C23 H23B 109.2 . . ?
C24 C23 H23B 109.2 . . ?
H23A C23 H23B 107.9 . . ?
C23 C24 H24A 109.5 . . ?
C23 C24 H24B 109.5 . . ?
H24A C24 H24B 109.5 . . ?
C23 C24 H24C 109.5 . . ?
H24A C24 H24C 109.5 . . ?
H24B C24 H24C 109.5 . . ?

loop_
_geom_bond_atom_site_label_1
_geom_bond_atom_site_label_2
_geom_bond_distance
_geom_bond_site_symmetry_2
_geom_bond_publ_flag
Co1 N6 2.003(5) . ?
Co1 N4 2.021(5) 7_655 ?
Co1 Cl1 2.2363(16) . ?
Co1 Cl2 2.2639(16) . ?
Co2 N1 1.998(5) . ?
Co2 N1 1.998(5) 3_655 ?
Co2 Cl4 2.225(3) . ?
Co2 Cl3 2.252(3) . ?
N1 C1 1.341(7) . ?
N1 C2 1.397(8) . ?
N2 C1 1.343(7) . ?
N2 C3 1.395(8) . ?
N2 C4 1.474(7) . ?
N3 C16 1.323(7) . ?
N3 C14 1.370(7) . ?
N3 C13 1.491(7) . ?
N4 C16 1.340(7) . ?
N4 C15 1.410(7) . ?
N4 Co1 2.021(5) 7_644 ?
N5 C22 1.354(7) . ?
N5 C20 1.389(8) . ?
N5 C19 1.467(7) . ?
N6 C22 1.312(7) . ?
N6 C21 1.379(8) . ?
C1 H1 0.9500 . ?
C2 C3 1.345(9) . ?
C2 H2 0.9500 . ?
C3 H3 0.9500 . ?
C4 C5 1.510(7) . ?
C4 H4A 0.9900 . ?
C4 H4B 0.9900 . ?
C5 C10 1.406(8) . ?
C5 C6 1.443(7) . ?
C6 C7 1.388(8) . ?
C6 C11 1.480(8) . ?
C7 C8 1.416(8) . ?
C7 C13 1.516(8) . ?
C8 C9 1.401(8) . ?
C8 C17 1.490(7) . ?
C9 C10 1.392(7) . ?
C9 C19 1.506(7) . ?
C10 C23 1.534(7) . ?
C11 C12 1.547(8) . ?
C11 H11A 0.9900 . ?
C11 H11B 0.9900 . ?
C12 H12A 0.9800 . ?
C12 H12B 0.9800 . ?
C12 H12C 0.9800 . ?
C13 H13A 0.9900 . ?
C13 H13B 0.9900 . ?
C14 C15 1.352(8) . ?
C14 H14 0.9500 . ?
C15 H15 0.9500 . ?
C16 H16 0.9500 . ?
C17 C18 1.549(7) . ?
C17 H17A 0.9900 . ?
C17 H17B 0.9900 . ?
C18 H18A 0.9800 . ?
C18 H18B 0.9800 . ?
C18 H18C 0.9800 . ?
C19 H19A 0.9900 . ?
C19 H19B 0.9900 . ?
C20 C21 1.361(9) . ?
C20 H20 0.9500 . ?
C21 H21 0.9500 . ?
C22 H22 0.9500 . ?
C23 C24 1.567(8) . ?
C23 H23A 0.9900 . ?
C23 H23B 0.9900 . ?
C24 H24A 0.9800 . ?
C24 H24B 0.9800 . ?
C24 H24C 0.9800 . ?

loop_
_geom_torsion_atom_site_label_1
_geom_torsion_atom_site_label_2
_geom_torsion_atom_site_label_3
_geom_torsion_atom_site_label_4
_geom_torsion
_geom_torsion_site_symmetry_1
_geom_torsion_site_symmetry_2
_geom_torsion_site_symmetry_3
_geom_torsion_site_symmetry_4
_geom_torsion_publ_flag
N1 Co2 N1 C1 59.1(6) 3_655 . . . ?
Cl4 Co2 N1 C1 179.0(4) . . . . ?
Cl3 Co2 N1 C1 -54.3(5) . . . . ?
N1 Co2 N1 C2 -118.0(5) 3_655 . . . ?
Cl4 Co2 N1 C2 1.9(6) . . . . ?
Cl3 Co2 N1 C2 128.6(5) . . . . ?
N4 Co1 N6 C22 36.8(5) 7_655 . . . ?
Cl1 Co1 N6 C22 -88.0(5) . . . . ?
Cl2 Co1 N6 C22 146.9(5) . . . . ?
N4 Co1 N6 C21 -144.2(5) 7_655 . . . ?
Cl1 Co1 N6 C21 91.0(5) . . . . ?
Cl2 Co1 N6 C21 -34.1(5) . . . . ?
C2 N1 C1 N2 -0.4(7) . . . . ?
Co2 N1 C1 N2 -178.1(4) . . . . ?
C3 N2 C1 N1 -1.0(7) . . . . ?
C4 N2 C1 N1 177.8(5) . . . . ?
C1 N1 C2 C3 1.7(7) . . . . ?
Co2 N1 C2 C3 179.2(5) . . . . ?
N1 C2 C3 N2 -2.3(8) . . . . ?
C1 N2 C3 C2 2.1(7) . . . . ?
C4 N2 C3 C2 -176.7(6) . . . . ?
C1 N2 C4 C5 174.9(5) . . . . ?
C3 N2 C4 C5 -6.5(8) . . . . ?
N2 C4 C5 C10 92.8(6) . . . . ?
N2 C4 C5 C6 -88.7(6) . . . . ?
C10 C5 C6 C7 1.6(8) . . . . ?
C4 C5 C6 C7 -176.9(5) . . . . ?
C10 C5 C6 C11 -178.7(5) . . . . ?
C4 C5 C6 C11 2.8(8) . . . . ?
C5 C6 C7 C8 -0.5(8) . . . . ?
C11 C6 C7 C8 179.8(5) . . . . ?
C5 C6 C7 C13 178.6(5) . . . . ?
C11 C6 C7 C13 -1.1(8) . . . . ?
C6 C7 C8 C9 -0.1(8) . . . . ?
C13 C7 C8 C9 -179.2(5) . . . . ?
C6 C7 C8 C17 178.8(5) . . . . ?
C13 C7 C8 C17 -0.3(7) . . . . ?
C7 C8 C9 C10 -0.5(8) . . . . ?
C17 C8 C9 C10 -179.4(5) . . . . ?
C7 C8 C9 C19 175.9(5) . . . . ?
C17 C8 C9 C19 -2.9(8) . . . . ?
C8 C9 C10 C5 1.7(8) . . . . ?
C19 C9 C10 C5 -174.7(5) . . . . ?
C8 C9 C10 C23 -177.4(5) . . . . ?
C19 C9 C10 C23 6.2(8) . . . . ?
C6 C5 C10 C9 -2.2(8) . . . . ?
C4 C5 C10 C9 176.3(5) . . . . ?
C6 C5 C10 C23 176.9(5) . . . . ?
C4 C5 C10 C23 -4.6(8) . . . . ?
C7 C6 C11 C12 87.5(7) . . . . ?
C5 C6 C11 C12 -92.2(7) . . . . ?
C16 N3 C13 C7 156.6(5) . . . . ?
C14 N3 C13 C7 -29.7(7) . . . . ?
C6 C7 C13 N3 99.3(6) . . . . ?
C8 C7 C13 N3 -81.5(6) . . . . ?
C16 N3 C14 C15 -0.7(6) . . . . ?
C13 N3 C14 C15 -175.3(5) . . . . ?
N3 C14 C15 N4 0.4(6) . . . . ?
C16 N4 C15 C14 0.0(6) . . . . ?
Co1 N4 C15 C14 177.4(4) 7_644 . . . ?
C14 N3 C16 N4 0.7(7) . . . . ?
C13 N3 C16 N4 175.5(5) . . . . ?
C15 N4 C16 N3 -0.4(6) . . . . ?
Co1 N4 C16 N3 -177.6(4) 7_644 . . . ?
C9 C8 C17 C18 91.7(6) . . . . ?
C7 C8 C17 C18 -87.1(6) . . . . ?
C22 N5 C19 C9 -153.4(5) . . . . ?
C20 N5 C19 C9 32.7(8) . . . . ?
C10 C9 C19 N5 -99.3(6) . . . . ?
C8 C9 C19 N5 84.2(6) . . . . ?
C22 N5 C20 C21 -1.5(7) . . . . ?
C19 N5 C20 C21 173.2(6) . . . . ?
N5 C20 C21 N6 1.4(8) . . . . ?
C22 N6 C21 C20 -0.7(7) . . . . ?
Co1 N6 C21 C20 -179.8(4) . . . . ?
C21 N6 C22 N5 -0.4(7) . . . . ?
Co1 N6 C22 N5 178.8(4) . . . . ?
C20 N5 C22 N6 1.2(6) . . . . ?
C19 N5 C22 N6 -173.7(5) . . . . ?
C9 C10 C23 C24 -89.1(6) . . . . ?
C5 C10 C23 C24 91.8(6) . . . . ?

loop_
_platon_squeeze_void_nr
_platon_squeeze_void_average_x
_platon_squeeze_void_average_y
_platon_squeeze_void_average_z
_platon_squeeze_void_volume
_platon_squeeze_void_count_electrons
_platon_squeeze_void_content
1 0.250 0.750 -0.020 880 446 ' '
2 0.750 0.250 -0.021 880 446 ' '
